data_7045560
loop_
_publ_author_name
'Zhu, Xiancui'
'Li, Yang'
'Guo, Dianjun'
'Wang, Shaowu'
'Wei, Yun'
'Zhou, Shuangliu'

_publ_section_title
;
 Versatile reactivities of rare-earth metal dialkyl complexes supported by
 a neutral pyrrolyl-functionalized \b-diketiminato ligand.
;
_journal_issue 11
_journal_name_full 'Dalton transactions (Cambridge, England : 2003)'
_journal_page_first 3947
_journal_page_last 3957
_journal_paper_doi 10.1039/c7dt04410k
_journal_volume 47
_journal_year 2018
_chemical_formula_sum 'C54 H82 Er N5 Si'
_chemical_formula_weight 996.59
_space_group_crystal_system triclinic
_space_group_IT_number 2
_space_group_name_Hall '-P 1'
_space_group_name_H-M_alt 'P -1'
_symmetry_space_group_name_Hall '-P 1'
_symmetry_space_group_name_H-M 'P -1'
_atom_sites_solution_hydrogens geom
_audit_creation_method SHELXL-2016/6
_audit_update_record
;
2018-01-30 deposited with the CCDC.
2018-02-06 downloaded from the CCDC.
;
_cell_angle_alpha 84.376(2)
_cell_angle_beta 87.531(2)
_cell_angle_gamma 76.720(2)
_cell_formula_units_Z 2
_cell_length_a 12.637(3)
_cell_length_b 12.882(3)
_cell_length_c 17.262(3)
_cell_measurement_reflns_used 9964
_cell_measurement_temperature 293(2)
_cell_measurement_theta_max 27.54
_cell_measurement_theta_min 2.26
_cell_volume 2721.2(10)
_computing_cell_refinement 'Bruker SMART'
_computing_data_collection 'Bruker SMART'
_computing_data_reduction 'Bruker SAINT'
_computing_molecular_graphics 'Bruker SHELXTL'
_computing_publication_material 'Bruker SHELXTL'
_computing_structure_refinement 'SHELXL-2016/6 (Sheldrick, 2016)'
_computing_structure_solution 'Bruker SHELXTL'
_diffrn_ambient_temperature 293(2)
_diffrn_measured_fraction_theta_full 0.997
_diffrn_measured_fraction_theta_max 0.968
_diffrn_measurement_device_type 'CCD area detector'
_diffrn_measurement_method 'phi and omega scans'
_diffrn_radiation_type MoK\a
_diffrn_radiation_wavelength 0.71073
_diffrn_reflns_av_R_equivalents 0.0269
_diffrn_reflns_av_unetI/netI 0.0357
_diffrn_reflns_Laue_measured_fraction_full 0.997
_diffrn_reflns_Laue_measured_fraction_max 0.968
_diffrn_reflns_limit_h_max 16
_diffrn_reflns_limit_h_min -16
_diffrn_reflns_limit_k_max 16
_diffrn_reflns_limit_k_min -16
_diffrn_reflns_limit_l_max 22
_diffrn_reflns_limit_l_min -22
_diffrn_reflns_number 31341
_diffrn_reflns_point_group_measured_fraction_full 0.997
_diffrn_reflns_point_group_measured_fraction_max 0.968
_diffrn_reflns_theta_full 25.242
_diffrn_reflns_theta_max 27.594
_diffrn_reflns_theta_min 1.186
_exptl_absorpt_coefficient_mu 1.601
_exptl_absorpt_correction_T_max 0.7298
_exptl_absorpt_correction_T_min 0.6999
_exptl_absorpt_correction_type multi-scan
_exptl_crystal_colour pink
_exptl_crystal_density_diffrn 1.216
_exptl_crystal_description block
_exptl_crystal_F_000 1046
_exptl_crystal_size_max 0.240
_exptl_crystal_size_mid 0.230
_exptl_crystal_size_min 0.210
_exptl_transmission_factor_max 0.7456
_exptl_transmission_factor_min 0.5034
_refine_diff_density_max 0.961
_refine_diff_density_min -0.330
_refine_diff_density_rms 0.059
_refine_ls_extinction_method none
_refine_ls_goodness_of_fit_ref 1.024
_refine_ls_hydrogen_treatment constr
_refine_ls_matrix_type full
_refine_ls_number_parameters 569
_refine_ls_number_reflns 12238
_refine_ls_number_restraints 0
_refine_ls_restrained_S_all 1.024
_refine_ls_R_factor_all 0.0385
_refine_ls_R_factor_gt 0.0282
_refine_ls_shift/su_max 0.003
_refine_ls_shift/su_mean 0.000
_refine_ls_structure_factor_coef Fsqd
_refine_ls_weighting_details 'w=1/[\s^2^(Fo^2^)+(0.0354P)^2^+0.0734P] where P=(Fo^2^+2Fc^2^)/3'
_refine_ls_weighting_scheme calc
_refine_ls_wR_factor_gt 0.0635
_refine_ls_wR_factor_ref 0.0671
_reflns_Friedel_coverage 0.000
_reflns_number_gt 10430
_reflns_number_total 12238
_reflns_threshold_expression 'I > 2\s(I)'
_cod_data_source_file c7dt04410k2.cif
_cod_data_source_block 7c
_cod_depositor_comments 'Adding full bibliography for 7045551--7045564.cif.'
_cod_database_code 7045560
_shelx_shelxl_version_number 2016/6
_shelx_space_group_comment
;
The symmetry employed for this shelxl refinement is uniquely defined
by the following loop, which should always be used as a source of
symmetry information in preference to the above space-group names.
They are only intended as comments.
;
_shelx_estimated_absorpt_t_min 0.700
_shelx_estimated_absorpt_t_max 0.730

loop_
_space_group_symop_operation_xyz
'x, y, z'
'-x, -y, -z'

loop_
_atom_site_label
_atom_site_type_symbol
_atom_site_fract_x
_atom_site_fract_y
_atom_site_fract_z
_atom_site_U_iso_or_equiv
_atom_site_adp_type
_atom_site_occupancy
_atom_site_site_symmetry_order
_atom_site_calc_flag
_atom_site_refinement_flags_posn
_atom_site_refinement_flags_adp
C1 C 0.1684(2) 0.5909(2) 0.09420(15) 0.0483(6) Uani 1 1 d . .
C2 C 0.1125(3) 0.6557(2) 0.03138(17) 0.0606(8) Uani 1 1 d . .
C3 C 0.1509(3) 0.6370(3) -0.04338(19) 0.0799(10) Uani 1 1 d . .
H3 H 0.115051 0.678901 -0.085552 0.096 Uiso 1 1 calc R U
C4 C 0.2416(4) 0.5571(4) -0.0563(2) 0.0903(12) Uani 1 1 d . .
H4 H 0.265488 0.545038 -0.106998 0.108 Uiso 1 1 calc R U
C5 C 0.2964(3) 0.4958(3) 0.00437(19) 0.0771(10) Uani 1 1 d . .
H5 H 0.358198 0.443244 -0.005384 0.093 Uiso 1 1 calc R U
C6 C 0.2610(3) 0.5109(2) 0.08151(16) 0.0584(7) Uani 1 1 d . .
C7 C 0.3252(3) 0.4412(3) 0.14703(18) 0.0692(9) Uani 1 1 d . .
H7 H 0.285156 0.458187 0.195762 0.083 Uiso 1 1 calc R U
C8 C 0.4358(3) 0.4668(4) 0.1526(2) 0.1044(14) Uani 1 1 d . .
H8A H 0.476620 0.452343 0.105086 0.157 Uiso 1 1 calc R U
H8B H 0.474217 0.423133 0.195370 0.157 Uiso 1 1 calc R U
H8C H 0.426594 0.540983 0.160744 0.157 Uiso 1 1 calc R U
C9 C 0.3361(4) 0.3214(3) 0.1396(2) 0.1002(13) Uani 1 1 d . .
H9A H 0.265043 0.306494 0.139889 0.150 Uiso 1 1 calc R U
H9B H 0.376333 0.280279 0.182591 0.150 Uiso 1 1 calc R U
H9C H 0.373689 0.302515 0.091685 0.150 Uiso 1 1 calc R U
C10 C 0.0115(3) 0.7439(3) 0.0429(2) 0.0753(10) Uani 1 1 d . .
H10 H 0.003214 0.752616 0.098736 0.090 Uiso 1 1 calc R U
C11 C -0.0912(4) 0.7142(4) 0.0173(3) 0.1239(18) Uani 1 1 d . .
H11A H -0.153999 0.766647 0.032115 0.186 Uiso 1 1 calc R U
H11B H -0.095240 0.645070 0.041996 0.186 Uiso 1 1 calc R U
H11C H -0.088848 0.712200 -0.038179 0.186 Uiso 1 1 calc R U
C12 C 0.0205(4) 0.8506(3) 0.0016(2) 0.1031(14) Uani 1 1 d . .
H12A H 0.084706 0.869397 0.018123 0.155 Uiso 1 1 calc R U
H12B H -0.042367 0.904496 0.014166 0.155 Uiso 1 1 calc R U
H12C H 0.024926 0.845650 -0.053588 0.155 Uiso 1 1 calc R U
C13 C 0.0480(2) 0.5694(2) 0.20113(15) 0.0473(6) Uani 1 1 d . .
C14 C -0.0180(2) 0.6066(2) 0.26436(16) 0.0526(7) Uani 1 1 d . .
H14 H -0.053183 0.557814 0.291568 0.063 Uiso 1 1 calc R U
C15 C -0.0375(2) 0.7082(2) 0.29170(15) 0.0465(6) Uani 1 1 d . .
C16 C 0.0200(3) 0.4772(2) 0.1637(2) 0.0690(9) Uani 1 1 d . .
H16A H -0.006005 0.501688 0.112211 0.103 Uiso 1 1 calc R U
H16B H -0.035351 0.451501 0.194491 0.103 Uiso 1 1 calc R U
H16C H 0.083832 0.420335 0.160941 0.103 Uiso 1 1 calc R U
C17 C -0.1408(3) 0.7381(3) 0.3412(2) 0.0763(10) Uani 1 1 d . .
H17A H -0.126150 0.772956 0.384921 0.114 Uiso 1 1 calc R U
H17B H -0.165104 0.674509 0.359504 0.114 Uiso 1 1 calc R U
H17C H -0.196370 0.785738 0.310431 0.114 Uiso 1 1 calc R U
C18 C -0.0133(2) 0.8896(2) 0.28721(16) 0.0502(6) Uani 1 1 d . .
H18A H 0.044849 0.917011 0.306682 0.060 Uiso 1 1 calc R U
H18B H -0.071989 0.897325 0.325820 0.060 Uiso 1 1 calc R U
C19 C -0.0538(2) 0.9536(2) 0.21150(16) 0.0520(7) Uani 1 1 d . .
H19A H 0.007216 0.951863 0.175180 0.062 Uiso 1 1 calc R U
H19B H -0.104944 0.919880 0.189025 0.062 Uiso 1 1 calc R U
C20 C -0.2985(3) 1.0415(4) 0.2131(3) 0.1148(16) Uani 1 1 d . .
H20A H -0.370256 1.086899 0.211795 0.172 Uiso 1 1 calc R U
H20B H -0.294248 0.987080 0.255823 0.172 Uiso 1 1 calc R U
H20C H -0.282961 1.008374 0.165195 0.172 Uiso 1 1 calc R U
C21 C -0.2170(3) 1.1072(3) 0.2234(2) 0.0741(9) Uani 1 1 d . .
C22 C -0.2320(4) 1.2116(3) 0.2337(2) 0.0901(13) Uani 1 1 d . .
H22 H -0.298833 1.259856 0.237252 0.108 Uiso 1 1 calc R U
C23 C -0.1305(4) 1.2351(3) 0.23825(19) 0.0849(12) Uani 1 1 d . .
H23 H -0.117957 1.301933 0.245328 0.102 Uiso 1 1 calc R U
C24 C -0.0531(3) 1.1447(2) 0.23062(17) 0.0656(8) Uani 1 1 d . .
C25 C 0.0664(3) 1.1262(3) 0.2303(2) 0.0919(12) Uani 1 1 d . .
H25A H 0.087021 1.193759 0.226283 0.138 Uiso 1 1 calc R U
H25B H 0.096445 1.087410 0.186766 0.138 Uiso 1 1 calc R U
H25C H 0.093455 1.085357 0.277779 0.138 Uiso 1 1 calc R U
C26 C 0.38589(19) 0.48651(18) 0.35459(13) 0.0381(5) Uani 1 1 d . .
C27 C 0.4995(2) 0.4686(2) 0.35831(15) 0.0435(6) Uani 1 1 d . .
C28 C 0.5592(2) 0.3644(2) 0.37736(18) 0.0602(8) Uani 1 1 d . .
H28 H 0.634562 0.351473 0.379941 0.072 Uiso 1 1 calc R U
C29 C 0.5088(3) 0.2809(2) 0.3923(2) 0.0689(9) Uani 1 1 d . .
H29 H 0.549760 0.212133 0.405611 0.083 Uiso 1 1 calc R U
C30 C 0.3979(3) 0.2988(2) 0.38771(19) 0.0617(8) Uani 1 1 d . .
H30 H 0.364552 0.241433 0.397685 0.074 Uiso 1 1 calc R U
C31 C 0.3339(2) 0.40087(19) 0.36845(15) 0.0443(6) Uani 1 1 d . .
C32 C 0.2119(2) 0.4189(2) 0.36527(16) 0.0507(6) Uani 1 1 d . .
H32 H 0.187117 0.480870 0.327538 0.061 Uiso 1 1 calc R U
C33 C 0.1580(3) 0.4477(3) 0.4426(2) 0.0872(12) Uani 1 1 d . .
H33A H 0.177088 0.387414 0.480669 0.131 Uiso 1 1 calc R U
H33B H 0.080538 0.466886 0.437062 0.131 Uiso 1 1 calc R U
H33C H 0.182308 0.507243 0.459130 0.131 Uiso 1 1 calc R U
C34 C 0.1728(3) 0.3265(3) 0.3375(2) 0.0705(9) Uani 1 1 d . .
H34A H 0.207149 0.309218 0.288285 0.106 Uiso 1 1 calc R U
H34B H 0.095395 0.346477 0.331828 0.106 Uiso 1 1 calc R U
H34C H 0.191251 0.265291 0.374921 0.106 Uiso 1 1 calc R U
C35 C 0.5608(2) 0.5577(2) 0.34175(16) 0.0515(6) Uani 1 1 d . .
H35 H 0.508689 0.622569 0.321830 0.062 Uiso 1 1 calc R U
C36 C 0.6521(3) 0.5321(3) 0.2802(2) 0.0793(10) Uani 1 1 d . .
H36A H 0.707987 0.473151 0.300540 0.119 Uiso 1 1 calc R U
H36B H 0.682121 0.593738 0.267282 0.119 Uiso 1 1 calc R U
H36C H 0.623153 0.513343 0.234345 0.119 Uiso 1 1 calc R U
C37 C 0.6071(3) 0.5813(3) 0.4166(2) 0.0709(9) Uani 1 1 d . .
H37A H 0.548784 0.603292 0.453213 0.106 Uiso 1 1 calc R U
H37B H 0.645299 0.637548 0.405205 0.106 Uiso 1 1 calc R U
H37C H 0.656258 0.517944 0.438431 0.106 Uiso 1 1 calc R U
C38 C 0.31630(18) 0.66502(18) 0.38466(14) 0.0352(5) Uani 1 1 d . .
H38 H 0.352923 0.646931 0.431392 0.042 Uiso 1 1 calc R U
C39 C 0.25804(19) 0.83762(18) 0.42438(15) 0.0409(5) Uani 1 1 d . .
C40 C 0.1876(2) 0.8389(2) 0.48914(16) 0.0460(6) Uani 1 1 d . .
C41 C 0.1945(2) 0.9054(3) 0.54725(18) 0.0622(8) Uani 1 1 d . .
H41 H 0.151295 0.903693 0.592142 0.075 Uiso 1 1 calc R U
C42 C 0.2649(3) 0.9735(3) 0.5385(2) 0.0683(9) Uani 1 1 d . .
H42 H 0.268477 1.017655 0.577366 0.082 Uiso 1 1 calc R U
C43 C 0.3288(2) 0.9765(2) 0.4736(2) 0.0638(8) Uani 1 1 d . .
H43 H 0.374368 1.024182 0.467996 0.077 Uiso 1 1 calc R U
C44 C 0.3278(2) 0.9089(2) 0.41433(17) 0.0494(6) Uani 1 1 d . .
C45 C 0.1032(2) 0.7709(2) 0.49792(16) 0.0511(6) Uani 1 1 d . .
H45 H 0.100184 0.740886 0.448241 0.061 Uiso 1 1 calc R U
C46 C -0.0097(2) 0.8376(3) 0.5160(2) 0.0741(9) Uani 1 1 d . .
H46A H -0.062268 0.794585 0.514419 0.111 Uiso 1 1 calc R U
H46B H -0.027135 0.898193 0.477988 0.111 Uiso 1 1 calc R U
H46C H -0.010843 0.861899 0.566874 0.111 Uiso 1 1 calc R U
C47 C 0.1339(3) 0.6782(3) 0.56023(19) 0.0693(9) Uani 1 1 d . .
H47A H 0.204437 0.635577 0.547974 0.104 Uiso 1 1 calc R U
H47B H 0.081257 0.634835 0.562311 0.104 Uiso 1 1 calc R U
H47C H 0.135616 0.705588 0.609813 0.104 Uiso 1 1 calc R U
C48 C 0.4038(2) 0.9119(2) 0.34480(19) 0.0603(8) Uani 1 1 d . .
H48 H 0.391390 0.859758 0.310552 0.072 Uiso 1 1 calc R U
C49 C 0.3819(4) 1.0215(3) 0.2978(3) 0.1003(13) Uani 1 1 d . .
H49A H 0.398686 1.073587 0.328564 0.150 Uiso 1 1 calc R U
H49B H 0.306716 1.042256 0.284042 0.150 Uiso 1 1 calc R U
H49C H 0.426653 1.017426 0.251312 0.150 Uiso 1 1 calc R U
C50 C 0.5226(3) 0.8789(4) 0.3681(3) 0.1065(14) Uani 1 1 d . .
H50A H 0.567840 0.863714 0.322621 0.160 Uiso 1 1 calc R U
H50B H 0.533054 0.816093 0.404282 0.160 Uiso 1 1 calc R U
H50C H 0.541620 0.936110 0.392023 0.160 Uiso 1 1 calc R U
C51 C 0.2586(3) 0.8394(3) 0.15942(18) 0.0620(8) Uani 1 1 d . .
H51A H 0.195872 0.862007 0.126291 0.074 Uiso 1 1 calc R U
H51B H 0.254621 0.898239 0.191256 0.074 Uiso 1 1 calc R U
C52 C 0.3561(5) 0.9992(4) 0.0519(4) 0.163(3) Uani 1 1 d . .
H52A H 0.301431 1.017507 0.012849 0.244 Uiso 1 1 calc R U
H52B H 0.424116 1.009686 0.029519 0.244 Uiso 1 1 calc R U
H52C H 0.334860 1.044032 0.093780 0.244 Uiso 1 1 calc R U
C53 C 0.5067(3) 0.8086(4) 0.1380(3) 0.1212(17) Uani 1 1 d . .
H53A H 0.509018 0.850180 0.180816 0.182 Uiso 1 1 calc R U
H53B H 0.563373 0.817461 0.100780 0.182 Uiso 1 1 calc R U
H53C H 0.517026 0.734372 0.156712 0.182 Uiso 1 1 calc R U
C54 C 0.3739(4) 0.7756(5) 0.0062(3) 0.135(2) Uani 1 1 d . .
H54A H 0.386851 0.700884 0.024075 0.203 Uiso 1 1 calc R U
H54B H 0.430935 0.787547 -0.029743 0.203 Uiso 1 1 calc R U
H54C H 0.305309 0.797124 -0.019324 0.203 Uiso 1 1 calc R U
Er1 Er 0.20587(2) 0.71283(2) 0.24719(2) 0.03745(4) Uani 1 1 d . .
N1 N 0.12905(17) 0.61206(16) 0.17211(12) 0.0424(5) Uani 1 1 d . .
N2 N 0.02666(16) 0.77622(16) 0.27499(12) 0.0416(5) Uani 1 1 d . .
N3 N -0.1064(2) 1.06461(18) 0.22128(14) 0.0565(6) Uani 1 1 d . .
N4 N 0.32055(15) 0.59185(14) 0.33487(11) 0.0370(4) Uani 1 1 d . .
N5 N 0.25984(16) 0.76339(15) 0.36738(12) 0.0380(4) Uani 1 1 d . .
Si1 Si 0.37141(8) 0.85500(9) 0.09033(6) 0.0756(3) Uani 1 1 d . .

loop_
_atom_site_aniso_label
_atom_site_aniso_U_11
_atom_site_aniso_U_22
_atom_site_aniso_U_33
_atom_site_aniso_U_23
_atom_site_aniso_U_13
_atom_site_aniso_U_12
C1 0.0587(17) 0.0541(15) 0.0388(14) -0.0119(12) -0.0027(12) -0.0227(13)
C2 0.084(2) 0.0607(18) 0.0428(16) -0.0088(13) -0.0089(15) -0.0247(16)
C3 0.109(3) 0.091(3) 0.0416(18) -0.0084(17) -0.0105(18) -0.024(2)
C4 0.120(3) 0.118(3) 0.0384(18) -0.024(2) 0.007(2) -0.034(3)
C5 0.086(3) 0.092(3) 0.052(2) -0.0256(18) 0.0110(18) -0.012(2)
C6 0.0643(19) 0.0689(19) 0.0452(16) -0.0137(14) 0.0044(14) -0.0190(15)
C7 0.063(2) 0.087(2) 0.0495(18) -0.0165(16) 0.0054(15) 0.0008(17)
C8 0.073(3) 0.159(4) 0.082(3) -0.021(3) -0.010(2) -0.023(3)
C9 0.113(3) 0.081(3) 0.092(3) -0.014(2) 0.009(2) 0.009(2)
C10 0.102(3) 0.067(2) 0.0529(19) -0.0021(16) -0.0216(18) -0.0085(19)
C11 0.096(3) 0.090(3) 0.182(5) -0.003(3) -0.030(3) -0.010(3)
C12 0.147(4) 0.069(2) 0.094(3) 0.005(2) -0.037(3) -0.024(3)
C13 0.0528(16) 0.0468(14) 0.0473(15) -0.0050(12) -0.0077(12) -0.0204(12)
C14 0.0510(16) 0.0557(16) 0.0568(17) -0.0018(13) 0.0037(13) -0.0257(13)
C15 0.0387(14) 0.0569(16) 0.0455(15) -0.0065(12) 0.0000(11) -0.0134(12)
C16 0.082(2) 0.0619(19) 0.075(2) -0.0184(16) -0.0018(18) -0.0356(17)
C17 0.059(2) 0.088(2) 0.089(3) -0.025(2) 0.0270(18) -0.0311(18)
C18 0.0507(16) 0.0499(15) 0.0503(16) -0.0119(12) -0.0019(12) -0.0092(12)
C19 0.0571(17) 0.0485(15) 0.0522(16) -0.0114(12) -0.0056(13) -0.0123(13)
C20 0.065(3) 0.108(3) 0.161(5) 0.024(3) -0.005(3) -0.013(2)
C21 0.069(2) 0.070(2) 0.071(2) 0.0087(17) 0.0075(17) 0.0007(18)
C22 0.109(3) 0.064(2) 0.074(2) 0.0047(18) 0.026(2) 0.018(2)
C23 0.143(4) 0.0497(19) 0.055(2) -0.0077(15) 0.019(2) -0.012(2)
C24 0.100(3) 0.0533(18) 0.0471(17) -0.0063(13) 0.0039(16) -0.0254(18)
C25 0.108(3) 0.083(3) 0.100(3) -0.009(2) -0.013(2) -0.050(2)
C26 0.0427(13) 0.0367(12) 0.0347(12) -0.0093(10) -0.0027(10) -0.0058(10)
C27 0.0413(14) 0.0438(13) 0.0451(14) -0.0112(11) -0.0028(11) -0.0058(11)
C28 0.0462(16) 0.0567(17) 0.072(2) -0.0139(15) -0.0097(14) 0.0052(13)
C29 0.068(2) 0.0425(16) 0.088(2) -0.0074(15) -0.0135(18) 0.0064(15)
C30 0.074(2) 0.0354(14) 0.076(2) -0.0050(13) -0.0074(16) -0.0128(14)
C31 0.0490(15) 0.0406(13) 0.0457(15) -0.0096(11) -0.0024(11) -0.0124(11)
C32 0.0527(16) 0.0469(15) 0.0569(17) -0.0048(12) -0.0028(13) -0.0200(12)
C33 0.069(2) 0.122(3) 0.083(3) -0.050(2) 0.0116(19) -0.034(2)
C34 0.076(2) 0.076(2) 0.075(2) -0.0218(17) 0.0058(17) -0.0415(18)
C35 0.0379(14) 0.0581(16) 0.0595(17) -0.0101(13) 0.0010(12) -0.0114(12)
C36 0.057(2) 0.103(3) 0.083(2) -0.021(2) 0.0182(18) -0.0263(19)
C37 0.063(2) 0.075(2) 0.082(2) -0.0218(18) -0.0090(17) -0.0240(17)
C38 0.0305(11) 0.0390(12) 0.0378(13) -0.0066(10) -0.0007(9) -0.0100(10)
C39 0.0375(13) 0.0358(12) 0.0497(15) -0.0129(11) -0.0098(11) -0.0036(10)
C40 0.0391(14) 0.0493(15) 0.0493(15) -0.0172(12) -0.0054(11) -0.0033(11)
C41 0.0525(17) 0.076(2) 0.0606(19) -0.0352(16) -0.0002(14) -0.0072(15)
C42 0.0619(19) 0.0663(19) 0.080(2) -0.0437(17) -0.0124(17) -0.0030(16)
C43 0.0577(18) 0.0501(16) 0.091(2) -0.0286(16) -0.0139(17) -0.0149(14)
C44 0.0434(14) 0.0411(14) 0.0666(18) -0.0162(12) -0.0071(13) -0.0102(11)
C45 0.0475(15) 0.0621(17) 0.0466(15) -0.0145(13) 0.0024(12) -0.0147(13)
C46 0.0479(18) 0.084(2) 0.088(2) -0.0057(19) 0.0039(17) -0.0115(16)
C47 0.070(2) 0.066(2) 0.072(2) -0.0066(17) -0.0065(17) -0.0145(17)
C48 0.0567(18) 0.0547(17) 0.080(2) -0.0181(15) 0.0012(15) -0.0298(14)
C49 0.119(4) 0.074(2) 0.107(3) 0.004(2) 0.001(3) -0.025(2)
C50 0.058(2) 0.125(4) 0.131(4) -0.006(3) 0.008(2) -0.016(2)
C51 0.0640(19) 0.0693(19) 0.0549(18) 0.0003(15) 0.0067(14) -0.0235(16)
C52 0.152(5) 0.115(4) 0.207(6) 0.061(4) 0.061(5) -0.042(4)
C53 0.069(3) 0.167(5) 0.126(4) -0.011(4) 0.015(3) -0.029(3)
C54 0.139(5) 0.185(5) 0.093(3) -0.039(4) 0.042(3) -0.058(4)
Er1 0.03689(6) 0.03991(7) 0.03799(7) -0.00651(4) -0.00222(4) -0.01223(4)
N1 0.0483(12) 0.0442(11) 0.0366(11) -0.0074(9) -0.0044(9) -0.0122(10)
N2 0.0413(11) 0.0437(11) 0.0418(12) -0.0072(9) 0.0002(9) -0.0123(9)
N3 0.0646(16) 0.0471(13) 0.0554(14) -0.0049(11) -0.0012(12) -0.0074(12)
N4 0.0371(10) 0.0339(10) 0.0416(11) -0.0084(8) -0.0023(8) -0.0086(8)
N5 0.0372(11) 0.0341(10) 0.0453(12) -0.0109(9) -0.0024(9) -0.0098(8)
Si1 0.0695(6) 0.0858(7) 0.0724(6) 0.0056(5) 0.0188(5) -0.0285(5)

loop_
_atom_type_symbol
_atom_type_description
_atom_type_scat_dispersion_real
_atom_type_scat_dispersion_imag
_atom_type_scat_source
C C 0.0033 0.0016 'International Tables Vol C Tables 4.2.6.8 and 6.1.1.4'
H H 0.0000 0.0000 'International Tables Vol C Tables 4.2.6.8 and 6.1.1.4'
Er Er -0.2586 4.9576 'International Tables Vol C Tables 4.2.6.8 and 6.1.1.4'
N N 0.0061 0.0033 'International Tables Vol C Tables 4.2.6.8 and 6.1.1.4'
Si Si 0.0817 0.0704 'International Tables Vol C Tables 4.2.6.8 and 6.1.1.4'

loop_
_geom_angle_atom_site_label_1
_geom_angle_atom_site_label_2
_geom_angle_atom_site_label_3
_geom_angle
C6 C1 C2 121.0(3)
C6 C1 N1 120.9(2)
C2 C1 N1 118.0(3)
C3 C2 C1 118.3(3)
C3 C2 C10 119.1(3)
C1 C2 C10 122.5(3)
C4 C3 C2 120.9(3)
C4 C3 H3 119.6
C2 C3 H3 119.6
C5 C4 C3 120.8(3)
C5 C4 H4 119.6
C3 C4 H4 119.6
C4 C5 C6 120.9(3)
C4 C5 H5 119.6
C6 C5 H5 119.6
C1 C6 C5 118.2(3)
C1 C6 C7 122.9(2)
C5 C6 C7 118.9(3)
C6 C7 C8 110.9(3)
C6 C7 C9 112.3(3)
C8 C7 C9 111.1(3)
C6 C7 H7 107.4
C8 C7 H7 107.4
C9 C7 H7 107.4
C7 C8 H8A 109.5
C7 C8 H8B 109.5
H8A C8 H8B 109.5
C7 C8 H8C 109.5
H8A C8 H8C 109.5
H8B C8 H8C 109.5
C7 C9 H9A 109.5
C7 C9 H9B 109.5
H9A C9 H9B 109.5
C7 C9 H9C 109.5
H9A C9 H9C 109.5
H9B C9 H9C 109.5
C12 C10 C2 112.7(3)
C12 C10 C11 109.6(3)
C2 C10 C11 111.8(3)
C12 C10 H10 107.5
C2 C10 H10 107.5
C11 C10 H10 107.5
C10 C11 H11A 109.5
C10 C11 H11B 109.5
H11A C11 H11B 109.5
C10 C11 H11C 109.5
H11A C11 H11C 109.5
H11B C11 H11C 109.5
C10 C12 H12A 109.5
C10 C12 H12B 109.5
H12A C12 H12B 109.5
C10 C12 H12C 109.5
H12A C12 H12C 109.5
H12B C12 H12C 109.5
N1 C13 C14 123.6(2)
N1 C13 C16 120.1(2)
C14 C13 C16 116.2(2)
C13 C14 C15 127.9(2)
C13 C14 H14 116.1
C15 C14 H14 116.1
N2 C15 C14 123.6(2)
N2 C15 C17 121.3(2)
C14 C15 C17 115.1(2)
C13 C16 H16A 109.5
C13 C16 H16B 109.5
H16A C16 H16B 109.5
C13 C16 H16C 109.5
H16A C16 H16C 109.5
H16B C16 H16C 109.5
C15 C17 H17A 109.5
C15 C17 H17B 109.5
H17A C17 H17B 109.5
C15 C17 H17C 109.5
H17A C17 H17C 109.5
H17B C17 H17C 109.5
N2 C18 C19 110.4(2)
N2 C18 H18A 109.6
C19 C18 H18A 109.6
N2 C18 H18B 109.6
C19 C18 H18B 109.6
H18A C18 H18B 108.1
N3 C19 C18 113.2(2)
N3 C19 H19A 108.9
C18 C19 H19A 108.9
N3 C19 H19B 108.9
C18 C19 H19B 108.9
H19A C19 H19B 107.8
C21 C20 H20A 109.5
C21 C20 H20B 109.5
H20A C20 H20B 109.5
C21 C20 H20C 109.5
H20A C20 H20C 109.5
H20B C20 H20C 109.5
C22 C21 N3 107.5(4)
C22 C21 C20 130.2(4)
N3 C21 C20 122.3(3)
C21 C22 C23 108.3(3)
C21 C22 H22 125.9
C23 C22 H22 125.9
C24 C23 C22 108.6(3)
C24 C23 H23 125.7
C22 C23 H23 125.7
C23 C24 N3 106.9(3)
C23 C24 C25 130.4(3)
N3 C24 C25 122.7(3)
C24 C25 H25A 109.5
C24 C25 H25B 109.5
H25A C25 H25B 109.5
C24 C25 H25C 109.5
H25A C25 H25C 109.5
H25B C25 H25C 109.5
C27 C26 C31 120.5(2)
C27 C26 N4 121.0(2)
C31 C26 N4 118.5(2)
C28 C27 C26 118.6(2)
C28 C27 C35 118.5(2)
C26 C27 C35 122.9(2)
C29 C28 C27 121.1(3)
C29 C28 H28 119.4
C27 C28 H28 119.4
C28 C29 C30 119.9(3)
C28 C29 H29 120.0
C30 C29 H29 120.0
C29 C30 C31 121.6(3)
C29 C30 H30 119.2
C31 C30 H30 119.2
C30 C31 C26 118.2(2)
C30 C31 C32 120.6(2)
C26 C31 C32 121.2(2)
C31 C32 C33 111.5(2)
C31 C32 C34 114.2(2)
C33 C32 C34 110.2(3)
C31 C32 H32 106.9
C33 C32 H32 106.9
C34 C32 H32 106.9
C32 C33 H33A 109.5
C32 C33 H33B 109.5
H33A C33 H33B 109.5
C32 C33 H33C 109.5
H33A C33 H33C 109.5
H33B C33 H33C 109.5
C32 C34 H34A 109.5
C32 C34 H34B 109.5
H34A C34 H34B 109.5
C32 C34 H34C 109.5
H34A C34 H34C 109.5
H34B C34 H34C 109.5
C27 C35 C37 110.5(2)
C27 C35 C36 112.7(2)
C37 C35 C36 109.9(3)
C27 C35 H35 107.9
C37 C35 H35 107.9
C36 C35 H35 107.9
C35 C36 H36A 109.5
C35 C36 H36B 109.5
H36A C36 H36B 109.5
C35 C36 H36C 109.5
H36A C36 H36C 109.5
H36B C36 H36C 109.5
C35 C37 H37A 109.5
C35 C37 H37B 109.5
H37A C37 H37B 109.5
C35 C37 H37C 109.5
H37A C37 H37C 109.5
H37B C37 H37C 109.5
N5 C38 N4 119.5(2)
N5 C38 H38 120.3
N4 C38 H38 120.3
C40 C39 C44 120.5(2)
C40 C39 N5 120.2(2)
C44 C39 N5 119.3(2)
C39 C40 C41 118.9(3)
C39 C40 C45 122.0(2)
C41 C40 C45 119.2(2)
C42 C41 C40 120.6(3)
C42 C41 H41 119.7
C40 C41 H41 119.7
C43 C42 C41 120.4(3)
C43 C42 H42 119.8
C41 C42 H42 119.8
C42 C43 C44 121.5(3)
C42 C43 H43 119.3
C44 C43 H43 119.3
C39 C44 C43 117.9(3)
C39 C44 C48 122.5(2)
C43 C44 C48 119.5(2)
C47 C45 C40 111.6(2)
C47 C45 C46 109.8(3)
C40 C45 C46 111.6(2)
C47 C45 H45 107.9
C40 C45 H45 107.9
C46 C45 H45 107.9
C45 C46 H46A 109.5
C45 C46 H46B 109.5
H46A C46 H46B 109.5
C45 C46 H46C 109.5
H46A C46 H46C 109.5
H46B C46 H46C 109.5
C45 C47 H47A 109.5
C45 C47 H47B 109.5
H47A C47 H47B 109.5
C45 C47 H47C 109.5
H47A C47 H47C 109.5
H47B C47 H47C 109.5
C44 C48 C50 111.8(3)
C44 C48 C49 112.5(3)
C50 C48 C49 110.0(3)
C44 C48 H48 107.4
C50 C48 H48 107.4
C49 C48 H48 107.4
C48 C49 H49A 109.5
C48 C49 H49B 109.5
H49A C49 H49B 109.5
C48 C49 H49C 109.5
H49A C49 H49C 109.5
H49B C49 H49C 109.5
C48 C50 H50A 109.5
C48 C50 H50B 109.5
H50A C50 H50B 109.5
C48 C50 H50C 109.5
H50A C50 H50C 109.5
H50B C50 H50C 109.5
Si1 C51 Er1 140.55(17)
Si1 C51 H51A 101.9
Er1 C51 H51A 101.9
Si1 C51 H51B 101.9
Er1 C51 H51B 101.9
H51A C51 H51B 104.7
Si1 C52 H52A 109.5
Si1 C52 H52B 109.5
H52A C52 H52B 109.5
Si1 C52 H52C 109.5
H52A C52 H52C 109.5
H52B C52 H52C 109.5
Si1 C53 H53A 109.5
Si1 C53 H53B 109.5
H53A C53 H53B 109.5
Si1 C53 H53C 109.5
H53A C53 H53C 109.5
H53B C53 H53C 109.5
Si1 C54 H54A 109.5
Si1 C54 H54B 109.5
H54A C54 H54B 109.5
Si1 C54 H54C 109.5
H54A C54 H54C 109.5
H54B C54 H54C 109.5
N2 Er1 N1 79.54(7)
N2 Er1 C51 106.76(9)
N1 Er1 C51 104.69(10)
N2 Er1 N4 121.88(7)
N1 Er1 N4 106.84(7)
C51 Er1 N4 125.45(9)
N2 Er1 N5 92.30(7)
N1 Er1 N5 154.68(7)
C51 Er1 N5 100.61(9)
N4 Er1 N5 57.42(6)
C13 N1 C1 118.1(2)
C13 N1 Er1 119.94(16)
C1 N1 Er1 121.95(16)
C15 N2 C18 119.9(2)
C15 N2 Er1 119.81(16)
C18 N2 Er1 119.48(16)
C21 N3 C24 108.8(3)
C21 N3 C19 126.0(3)
C24 N3 C19 125.2(3)
C38 N4 C26 117.8(2)
C38 N4 Er1 92.68(14)
C26 N4 Er1 149.49(15)
C38 N5 C39 116.3(2)
C38 N5 Er1 90.40(14)
C39 N5 Er1 153.25(16)
C54 Si1 C51 111.16(19)
C54 Si1 C53 107.4(2)
C51 Si1 C53 111.42(18)
C54 Si1 C52 107.9(3)
C51 Si1 C52 110.6(2)
C53 Si1 C52 108.2(3)

loop_
_geom_bond_atom_site_label_1
_geom_bond_atom_site_label_2
_geom_bond_distance
C1 C6 1.396(4)
C1 C2 1.411(4)
C1 N1 1.443(3)
C2 C3 1.383(4)
C2 C10 1.522(5)
C3 C4 1.380(5)
C3 H3 0.9300
C4 C5 1.359(5)
C4 H4 0.9300
C5 C6 1.404(4)
C5 H5 0.9300
C6 C7 1.513(4)
C7 C8 1.516(5)
C7 C9 1.535(5)
C7 H7 0.9800
C8 H8A 0.9600
C8 H8B 0.9600
C8 H8C 0.9600
C9 H9A 0.9600
C9 H9B 0.9600
C9 H9C 0.9600
C10 C12 1.510(5)
C10 C11 1.528(5)
C10 H10 0.9800
C11 H11A 0.9600
C11 H11B 0.9600
C11 H11C 0.9600
C12 H12A 0.9600
C12 H12B 0.9600
C12 H12C 0.9600
C13 N1 1.328(3)
C13 C14 1.399(4)
C13 C16 1.521(4)
C14 C15 1.401(4)
C14 H14 0.9300
C15 N2 1.328(3)
C15 C17 1.524(4)
C16 H16A 0.9600
C16 H16B 0.9600
C16 H16C 0.9600
C17 H17A 0.9600
C17 H17B 0.9600
C17 H17C 0.9600
C18 N2 1.465(3)
C18 C19 1.517(4)
C18 H18A 0.9700
C18 H18B 0.9700
C19 N3 1.455(3)
C19 H19A 0.9700
C19 H19B 0.9700
C20 C21 1.501(5)
C20 H20A 0.9600
C20 H20B 0.9600
C20 H20C 0.9600
C21 C22 1.343(5)
C21 N3 1.380(4)
C22 C23 1.392(6)
C22 H22 0.9300
C23 C24 1.352(5)
C23 H23 0.9300
C24 N3 1.380(4)
C24 C25 1.473(5)
C25 H25A 0.9600
C25 H25B 0.9600
C25 H25C 0.9600
C26 C27 1.405(3)
C26 C31 1.405(3)
C26 N4 1.435(3)
C27 C28 1.396(4)
C27 C35 1.524(4)
C28 C29 1.370(4)
C28 H28 0.9300
C29 C30 1.372(4)
C29 H29 0.9300
C30 C31 1.394(4)
C30 H30 0.9300
C31 C32 1.508(4)
C32 C33 1.511(4)
C32 C34 1.513(4)
C32 H32 0.9800
C33 H33A 0.9600
C33 H33B 0.9600
C33 H33C 0.9600
C34 H34A 0.9600
C34 H34B 0.9600
C34 H34C 0.9600
C35 C37 1.526(4)
C35 C36 1.535(4)
C35 H35 0.9800
C36 H36A 0.9600
C36 H36B 0.9600
C36 H36C 0.9600
C37 H37A 0.9600
C37 H37B 0.9600
C37 H37C 0.9600
C38 N5 1.316(3)
C38 N4 1.327(3)
C38 H38 0.9300
C39 C40 1.398(4)
C39 C44 1.406(3)
C39 N5 1.434(3)
C40 C41 1.399(4)
C40 C45 1.523(4)
C41 C42 1.380(4)
C41 H41 0.9300
C42 C43 1.356(5)
C42 H42 0.9300
C43 C44 1.408(4)
C43 H43 0.9300
C44 C48 1.508(4)
C45 C47 1.518(4)
C45 C46 1.523(4)
C45 H45 0.9800
C46 H46A 0.9600
C46 H46B 0.9600
C46 H46C 0.9600
C47 H47A 0.9600
C47 H47B 0.9600
C47 H47C 0.9600
C48 C50 1.522(5)
C48 C49 1.531(5)
C48 H48 0.9800
C49 H49A 0.9600
C49 H49B 0.9600
C49 H49C 0.9600
C50 H50A 0.9600
C50 H50B 0.9600
C50 H50C 0.9600
C51 Si1 1.853(3)
C51 Er1 2.308(3)
C51 H51A 0.9700
C51 H51B 0.9700
C52 Si1 1.879(5)
C52 H52A 0.9600
C52 H52B 0.9600
C52 H52C 0.9600
C53 Si1 1.874(5)
C53 H53A 0.9600
C53 H53B 0.9600
C53 H53C 0.9600
C54 Si1 1.852(5)
C54 H54A 0.9600
C54 H54B 0.9600
C54 H54C 0.9600
Er1 N2 2.271(2)
Er1 N1 2.307(2)
Er1 N4 2.3472(19)
Er1 N5 2.4052(19)

loop_
_geom_torsion_atom_site_label_1
_geom_torsion_atom_site_label_2
_geom_torsion_atom_site_label_3
_geom_torsion_atom_site_label_4
_geom_torsion
C6 C1 C2 C3 1.0(4)
N1 C1 C2 C3 178.9(3)
C6 C1 C2 C10 -179.8(3)
N1 C1 C2 C10 -1.9(4)
C1 C2 C3 C4 -0.1(5)
C10 C2 C3 C4 -179.4(3)
C2 C3 C4 C5 -1.0(6)
C3 C4 C5 C6 1.2(6)
C2 C1 C6 C5 -0.8(4)
N1 C1 C6 C5 -178.7(3)
C2 C1 C6 C7 178.5(3)
N1 C1 C6 C7 0.7(4)
C4 C5 C6 C1 -0.3(5)
C4 C5 C6 C7 -179.6(3)
C1 C6 C7 C8 -111.2(3)
C5 C6 C7 C8 68.1(4)
C1 C6 C7 C9 123.9(3)
C5 C6 C7 C9 -56.8(4)
C3 C2 C10 C12 -53.3(4)
C1 C2 C10 C12 127.5(3)
C3 C2 C10 C11 70.7(4)
C1 C2 C10 C11 -108.5(4)
N1 C13 C14 C15 22.6(5)
C16 C13 C14 C15 -155.4(3)
C13 C14 C15 N2 -19.4(5)
C13 C14 C15 C17 159.0(3)
N2 C18 C19 N3 173.2(2)
N3 C21 C22 C23 -0.1(4)
C20 C21 C22 C23 -178.4(4)
C21 C22 C23 C24 0.0(4)
C22 C23 C24 N3 0.0(4)
C22 C23 C24 C25 179.3(4)
C31 C26 C27 C28 -1.1(4)
N4 C26 C27 C28 -179.7(2)
C31 C26 C27 C35 178.3(2)
N4 C26 C27 C35 -0.2(4)
C26 C27 C28 C29 -0.1(4)
C35 C27 C28 C29 -179.5(3)
C27 C28 C29 C30 0.8(5)
C28 C29 C30 C31 -0.4(5)
C29 C30 C31 C26 -0.8(4)
C29 C30 C31 C32 -178.8(3)
C27 C26 C31 C30 1.5(4)
N4 C26 C31 C30 -179.9(2)
C27 C26 C31 C32 179.5(2)
N4 C26 C31 C32 -1.9(3)
C30 C31 C32 C33 91.7(3)
C26 C31 C32 C33 -86.2(3)
C30 C31 C32 C34 -34.0(4)
C26 C31 C32 C34 148.1(3)
C28 C27 C35 C37 -70.8(3)
C26 C27 C35 C37 109.7(3)
C28 C27 C35 C36 52.6(4)
C26 C27 C35 C36 -126.9(3)
C44 C39 C40 C41 -5.7(4)
N5 C39 C40 C41 174.3(2)
C44 C39 C40 C45 173.8(2)
N5 C39 C40 C45 -6.2(4)
C39 C40 C41 C42 4.0(4)
C45 C40 C41 C42 -175.5(3)
C40 C41 C42 C43 -0.4(5)
C41 C42 C43 C44 -1.7(5)
C40 C39 C44 C43 3.7(4)
N5 C39 C44 C43 -176.3(2)
C40 C39 C44 C48 -178.9(3)
N5 C39 C44 C48 1.0(4)
C42 C43 C44 C39 0.0(4)
C42 C43 C44 C48 -177.4(3)
C39 C40 C45 C47 108.0(3)
C41 C40 C45 C47 -72.5(3)
C39 C40 C45 C46 -128.7(3)
C41 C40 C45 C46 50.8(4)
C39 C44 C48 C50 -115.1(3)
C43 C44 C48 C50 62.2(4)
C39 C44 C48 C49 120.5(3)
C43 C44 C48 C49 -62.2(4)
C14 C13 N1 C1 -160.8(3)
C16 C13 N1 C1 17.1(4)
C14 C13 N1 Er1 20.8(4)
C16 C13 N1 Er1 -161.3(2)
C6 C1 N1 C13 -98.4(3)
C2 C1 N1 C13 83.7(3)
C6 C1 N1 Er1 79.9(3)
C2 C1 N1 Er1 -98.0(3)
C14 C15 N2 C18 163.3(3)
C17 C15 N2 C18 -15.1(4)
C14 C15 N2 Er1 -27.0(3)
C17 C15 N2 Er1 154.7(2)
C19 C18 N2 C15 -97.4(3)
C19 C18 N2 Er1 92.9(2)
C22 C21 N3 C24 0.1(4)
C20 C21 N3 C24 178.6(3)
C22 C21 N3 C19 179.6(3)
C20 C21 N3 C19 -1.9(5)
C23 C24 N3 C21 -0.1(3)
C25 C24 N3 C21 -179.4(3)
C23 C24 N3 C19 -179.6(3)
C25 C24 N3 C19 1.1(5)
C18 C19 N3 C21 -101.7(3)
C18 C19 N3 C24 77.7(3)
N5 C38 N4 C26 177.9(2)
N5 C38 N4 Er1 -1.4(2)
C27 C26 N4 C38 -66.6(3)
C31 C26 N4 C38 114.8(2)
C27 C26 N4 Er1 112.1(3)
C31 C26 N4 Er1 -66.5(4)
N4 C38 N5 C39 179.3(2)
N4 C38 N5 Er1 1.4(2)
C40 C39 N5 C38 -80.6(3)
C44 C39 N5 C38 99.4(3)
C40 C39 N5 Er1 94.8(4)
C44 C39 N5 Er1 -85.1(4)
Er1 C51 Si1 C54 69.0(3)
Er1 C51 Si1 C53 -50.7(3)
Er1 C51 Si1 C52 -171.1(3)
